data_7227962
loop_
_publ_author_name
'Campillo-Alvarado, Gonzalo'
'Staudt, Colton'
'Bak, Melissa'
'MacGillivray, Len R.'

_publ_section_title
;
 Generation of cocrystals of Tavaborole (AN2690): opportunities for
 boron-containing APIs
;
_journal_name_full CrystEngComm
_journal_paper_doi 10.1039/C7CE00314E
_journal_year 2017
_chemical_formula_moiety '2(C7 H6 B F O2), C12 H12 N2'
_chemical_formula_sum 'C26 H24 B2 F2 N2 O4'
_chemical_formula_weight 488.09
_chemical_name_common 2(AN2690)(bpeta)
_chemical_name_systematic '5-fluoro-1,3-dihydro-1-hydroxy-2,1-benzoxaborole, 1,2-bis(4-pyridyl)ethane'
_space_group_crystal_system monoclinic
_space_group_IT_number 14
_space_group_name_Hall '-P 2ybc'
_space_group_name_H-M_alt 'P 1 21/c 1'
_symmetry_space_group_name_Hall '-P 2ybc'
_symmetry_space_group_name_H-M 'P 1 21/c 1'
_atom_sites_solution_hydrogens geom
_atom_sites_solution_primary dual
_audit_creation_date 2017-02-08
_audit_creation_method
;
Olex2 1.2
(compiled 2016.09.09 svn.r3337 for OlexSys, GUI svn.r5227)
;
_audit_update_record
;
2017-02-08 deposited with the CCDC.
2017-04-03 downloaded from the CCDC.
;
_cell_angle_alpha 90
_cell_angle_beta 110.690(5)
_cell_angle_gamma 90
_cell_formula_units_Z 2
_cell_length_a 15.0294(15)
_cell_length_b 5.9476(6)
_cell_length_c 14.5384(15)
_cell_measurement_reflns_used 3644
_cell_measurement_temperature 298(2)
_cell_measurement_theta_max 1.00
_cell_measurement_theta_min 25.35
_cell_volume 1215.8(2)
_computing_molecular_graphics 'Olex2 (Dolomanov et al., 2009)'
_computing_publication_material 'Olex2 (Dolomanov et al., 2009)'
_computing_structure_refinement 'ShelXL (Sheldrick, 2015)'
_computing_structure_solution 'ShelXT (Sheldrick, 2015)'
_diffrn_ambient_temperature 298.15
_diffrn_measured_fraction_theta_full 0.992
_diffrn_measured_fraction_theta_max 0.992
_diffrn_measurement_device_type 'Nonius KappaCCD'
_diffrn_measurement_method 'CCD phi and omega scans'
_diffrn_radiation_type MoK\a
_diffrn_radiation_wavelength 0.71073
_diffrn_reflns_av_R_equivalents 0.0200
_diffrn_reflns_av_unetI/netI 0.0229
_diffrn_reflns_Laue_measured_fraction_full 0.992
_diffrn_reflns_Laue_measured_fraction_max 0.992
_diffrn_reflns_limit_h_max 18
_diffrn_reflns_limit_h_min -18
_diffrn_reflns_limit_k_max 7
_diffrn_reflns_limit_k_min -7
_diffrn_reflns_limit_l_max 17
_diffrn_reflns_limit_l_min -17
_diffrn_reflns_number 6955
_diffrn_reflns_point_group_measured_fraction_full 0.992
_diffrn_reflns_point_group_measured_fraction_max 0.992
_diffrn_reflns_theta_full 25.367
_diffrn_reflns_theta_max 25.367
_diffrn_reflns_theta_min 2.829
_exptl_absorpt_coefficient_mu 0.099
_exptl_absorpt_correction_T_max 0.9911
_exptl_absorpt_correction_T_min 0.9700
_exptl_absorpt_correction_type multi-scan
_exptl_absorpt_process_details 'HKL Scalepack (Otwinowski & Minor, 1997)'
_exptl_crystal_colour colourless
_exptl_crystal_colour_primary colourless
_exptl_crystal_density_diffrn 1.333
_exptl_crystal_description irregular
_exptl_crystal_F_000 508
_exptl_crystal_recrystallization_method
'Slow evaporation of a methanol solution containing 1 equivalent of 4,4'-bpeta and 2 equivalents of AN2690'
_exptl_crystal_size_max 0.34
_exptl_crystal_size_mid 0.23
_exptl_crystal_size_min 0.14
_refine_diff_density_max 0.304
_refine_diff_density_min -0.265
_refine_diff_density_rms 0.032
_refine_ls_extinction_method none
_refine_ls_goodness_of_fit_ref 1.020
_refine_ls_hydrogen_treatment constr
_refine_ls_matrix_type full
_refine_ls_number_parameters 164
_refine_ls_number_reflns 2208
_refine_ls_number_restraints 0
_refine_ls_restrained_S_all 1.020
_refine_ls_R_factor_all 0.0599
_refine_ls_R_factor_gt 0.0467
_refine_ls_shift/su_max 0.001
_refine_ls_shift/su_mean 0.000
_refine_ls_structure_factor_coef Fsqd
_refine_ls_weighting_details 'w=1/[\s^2^(Fo^2^)+(0.0850P)^2^+0.2480P] where P=(Fo^2^+2Fc^2^)/3'
_refine_ls_weighting_scheme calc
_refine_ls_wR_factor_gt 0.1319
_refine_ls_wR_factor_ref 0.1443
_reflns_Friedel_coverage 0.000
_reflns_number_gt 1760
_reflns_number_total 2208
_reflns_threshold_expression 'I > 2\s(I)'
_cod_data_source_file c7ce00314e2.cif
_cod_data_source_block mcg16173a
_cod_database_code 7227962
_shelx_space_group_comment
;
The symmetry employed for this shelxl refinement is uniquely defined
by the following loop, which should always be used as a source of
symmetry information in preference to the above space-group names.
They are only intended as comments.
;
_shelx_estimated_absorpt_t_max 0.986
_shelx_estimated_absorpt_t_min 0.967
_olex2_refinement_description
;
1. Fixed Uiso
 At 1.2 times of:
  All C(H) groups, All C(H,H) groups
 At 1.5 times of:
  All O(H) groups
2.a Secondary CH2 refined with riding coordinates:
 C7(H7A,H7B), C13(H13A,H13B)
2.b Aromatic/amide H refined with riding coordinates:
 C6(H6), C3(H3), C5(H5), C9(H9), C8(H8), C11(H11), C12(H12)
2.c Idealised tetrahedral OH refined as rotating group:
 O2(H2)
;
_shelx_shelxl_version_number 2014/7
_olex2_submission_special_instructions 'No special instructions were received'

loop_
_space_group_symop_operation_xyz
'x, y, z'
'-x, y+1/2, -z+1/2'
'-x, -y, -z'
'x, -y-1/2, z-1/2'

loop_
_atom_site_label
_atom_site_type_symbol
_atom_site_fract_x
_atom_site_fract_y
_atom_site_fract_z
_atom_site_U_iso_or_equiv
_atom_site_adp_type
_atom_site_occupancy
_atom_site_site_symmetry_order
_atom_site_calc_flag
_atom_site_refinement_flags_posn
O1 O 0.28717(9) 0.6157(2) 0.50189(8) 0.0632(4) Uani 1 1 d .
O2 O 0.21813(10) 0.9504(2) 0.53922(10) 0.0687(4) Uani 1 1 d .
H2 H 0.1974 0.9578 0.4790 0.103 Uiso 1 1 calc GR
F1 F 0.47226(10) 0.2846(2) 0.90998(9) 0.0948(5) Uani 1 1 d .
N1 N 0.14821(11) 1.0131(3) 0.33988(12) 0.0653(4) Uani 1 1 d .
C2 C 0.36587(11) 0.4736(3) 0.66075(12) 0.0505(4) Uani 1 1 d .
C1 C 0.32451(11) 0.6751(3) 0.67321(12) 0.0490(4) Uani 1 1 d .
C6 C 0.33496(12) 0.7441(3) 0.76794(13) 0.0573(5) Uani 1 1 d .
H6 H 0.3083 0.8791 0.7776 0.069 Uiso 1 1 calc R
C7 C 0.34664(14) 0.4331(3) 0.55350(13) 0.0625(5) Uani 1 1 d .
H7A H 0.4057 0.4310 0.5405 0.075 Uiso 1 1 calc R
H7B H 0.3145 0.2904 0.5331 0.075 Uiso 1 1 calc R
C3 C 0.41652(12) 0.3394(3) 0.73965(13) 0.0585(5) Uani 1 1 d .
H3 H 0.4442 0.2049 0.7310 0.070 Uiso 1 1 calc R
C5 C 0.38497(13) 0.6122(3) 0.84777(13) 0.0637(5) Uani 1 1 d .
H5 H 0.3921 0.6562 0.9114 0.076 Uiso 1 1 calc R
C4 C 0.42389(13) 0.4143(3) 0.83088(13) 0.0619(5) Uani 1 1 d .
C10 C 0.08617(12) 1.0031(4) 0.13451(15) 0.0674(6) Uani 1 1 d .
C9 C 0.13652(13) 1.1840(4) 0.18788(15) 0.0695(6) Uani 1 1 d .
H9 H 0.1508 1.3061 0.1556 0.083 Uiso 1 1 calc R
B1 B 0.27234(14) 0.7647(3) 0.56776(15) 0.0538(5) Uani 1 1 d .
C8 C 0.16519(14) 1.1821(3) 0.28839(15) 0.0690(5) Uani 1 1 d .
H8 H 0.1984 1.3061 0.3226 0.083 Uiso 1 1 calc R
C11 C 0.06883(14) 0.8267(4) 0.18793(16) 0.0734(6) Uani 1 1 d .
H11 H 0.0355 0.7008 0.1557 0.088 Uiso 1 1 calc R
C12 C 0.10103(14) 0.8381(4) 0.28876(15) 0.0693(5) Uani 1 1 d .
H12 H 0.0892 0.7168 0.3231 0.083 Uiso 1 1 calc R
C13 C 0.05168(14) 0.9952(6) 0.02429(16) 0.0927(8) Uani 1 1 d .
H13A H 0.0796 1.1201 0.0011 0.111 Uiso 1 1 calc R
H13B H 0.0746 0.8576 0.0045 0.111 Uiso 1 1 calc R

loop_
_atom_site_aniso_label
_atom_site_aniso_U_11
_atom_site_aniso_U_22
_atom_site_aniso_U_33
_atom_site_aniso_U_23
_atom_site_aniso_U_13
_atom_site_aniso_U_12
O1 0.0761(8) 0.0645(8) 0.0458(7) -0.0013(6) 0.0178(6) -0.0066(6)
O2 0.0804(9) 0.0621(8) 0.0564(8) 0.0071(6) 0.0152(7) 0.0043(6)
F1 0.1046(10) 0.1121(11) 0.0650(8) 0.0325(7) 0.0268(7) 0.0333(8)
N1 0.0602(9) 0.0733(10) 0.0603(10) 0.0128(8) 0.0185(8) 0.0074(8)
C2 0.0508(9) 0.0522(9) 0.0518(9) -0.0014(7) 0.0224(7) -0.0072(7)
C1 0.0489(8) 0.0496(9) 0.0494(9) -0.0016(7) 0.0184(7) -0.0057(7)
C6 0.0590(10) 0.0614(10) 0.0539(10) -0.0042(8) 0.0230(8) 0.0038(8)
C7 0.0763(12) 0.0561(10) 0.0569(11) -0.0091(8) 0.0257(9) -0.0061(9)
C3 0.0591(10) 0.0569(10) 0.0635(11) 0.0056(8) 0.0266(9) 0.0061(8)
C5 0.0635(11) 0.0850(13) 0.0457(10) -0.0004(9) 0.0229(8) 0.0044(10)
C4 0.0586(10) 0.0746(12) 0.0524(11) 0.0162(9) 0.0195(8) 0.0066(9)
C10 0.0461(9) 0.0967(15) 0.0579(11) 0.0126(10) 0.0166(8) 0.0069(10)
C9 0.0595(11) 0.0776(13) 0.0688(13) 0.0238(10) 0.0194(9) 0.0031(10)
B1 0.0570(11) 0.0516(10) 0.0515(11) 0.0000(8) 0.0176(9) -0.0099(9)
C8 0.0644(11) 0.0688(12) 0.0670(13) 0.0115(10) 0.0149(9) 0.0011(9)
C11 0.0643(11) 0.0821(14) 0.0709(13) 0.0024(11) 0.0203(10) -0.0096(10)
C12 0.0688(12) 0.0737(13) 0.0660(12) 0.0170(10) 0.0246(10) -0.0008(10)
C13 0.0619(12) 0.156(2) 0.0582(12) 0.0120(13) 0.0182(10) 0.0043(14)

loop_
_atom_type_symbol
_atom_type_description
_atom_type_scat_dispersion_real
_atom_type_scat_dispersion_imag
_atom_type_scat_source
C C 0.0033 0.0016 'International Tables Vol C Tables 4.2.6.8 and 6.1.1.4'
H H 0.0000 0.0000 'International Tables Vol C Tables 4.2.6.8 and 6.1.1.4'
B B 0.0013 0.0007 'International Tables Vol C Tables 4.2.6.8 and 6.1.1.4'
F F 0.0171 0.0103 'International Tables Vol C Tables 4.2.6.8 and 6.1.1.4'
N N 0.0061 0.0033 'International Tables Vol C Tables 4.2.6.8 and 6.1.1.4'
O O 0.0106 0.0060 'International Tables Vol C Tables 4.2.6.8 and 6.1.1.4'

loop_
_geom_angle_atom_site_label_1
_geom_angle_atom_site_label_2
_geom_angle_atom_site_label_3
_geom_angle
_geom_angle_site_symmetry_1
B1 O1 C7 110.26(14) .
B1 O2 H2 109.5 .
C12 N1 C8 116.59(17) .
C1 C2 C7 110.04(15) .
C3 C2 C1 121.96(16) .
C3 C2 C7 128.00(16) .
C2 C1 C6 118.91(16) .
C2 C1 B1 105.13(14) .
C6 C1 B1 135.92(16) .
C1 C6 H6 120.0 .
C5 C6 C1 120.08(17) .
C5 C6 H6 120.0 .
O1 C7 C2 106.06(14) .
O1 C7 H7A 110.5 .
O1 C7 H7B 110.5 .
C2 C7 H7A 110.5 .
C2 C7 H7B 110.5 .
H7A C7 H7B 108.7 .
C2 C3 H3 121.7 .
C4 C3 C2 116.65(17) .
C4 C3 H3 121.7 .
C6 C5 H5 120.8 .
C4 C5 C6 118.39(17) .
C4 C5 H5 120.8 .
F1 C4 C3 118.09(18) .
F1 C4 C5 117.91(17) .
C3 C4 C5 124.00(17) .
C9 C10 C13 122.5(2) .
C11 C10 C9 116.66(19) .
C11 C10 C13 120.9(2) .
C10 C9 H9 120.2 .
C8 C9 C10 119.69(19) .
C8 C9 H9 120.2 .
O1 B1 C1 108.44(16) .
O2 B1 O1 122.76(17) .
O2 B1 C1 128.78(17) .
N1 C8 C9 123.7(2) .
N1 C8 H8 118.1 .
C9 C8 H8 118.1 .
C10 C11 H11 120.1 .
C12 C11 C10 119.7(2) .
C12 C11 H11 120.1 .
N1 C12 C11 123.57(19) .
N1 C12 H12 118.2 .
C11 C12 H12 118.2 .
C10 C13 H13A 108.5 .
C10 C13 H13B 108.5 .
C13 C13 C10 114.9(2) 3_575
C13 C13 H13A 108.5 3_575
C13 C13 H13B 108.5 3_575
H13A C13 H13B 107.5 .

loop_
_geom_bond_atom_site_label_1
_geom_bond_atom_site_label_2
_geom_bond_distance
_geom_bond_site_symmetry_2
O1 C7 1.438(2) .
O1 B1 1.380(2) .
O2 H2 0.8200 .
O2 B1 1.348(2) .
F1 C4 1.362(2) .
N1 C8 1.331(2) .
N1 C12 1.329(3) .
C2 C1 1.391(2) .
C2 C7 1.501(2) .
C2 C3 1.384(2) .
C1 C6 1.392(2) .
C1 B1 1.549(3) .
C6 H6 0.9300 .
C6 C5 1.382(3) .
C7 H7A 0.9700 .
C7 H7B 0.9700 .
C3 H3 0.9300 .
C3 C4 1.366(3) .
C5 H5 0.9300 .
C5 C4 1.374(3) .
C10 C9 1.385(3) .
C10 C11 1.384(3) .
C10 C13 1.501(3) .
C9 H9 0.9300 .
C9 C8 1.370(3) .
C8 H8 0.9300 .
C11 H11 0.9300 .
C11 C12 1.373(3) .
C12 H12 0.9300 .
C13 C13 1.463(4) 3_575
C13 H13A 0.9700 .
C13 H13B 0.9700 .

loop_
_geom_hbond_atom_site_label_D
_geom_hbond_atom_site_label_H
_geom_hbond_atom_site_label_A
_geom_hbond_distance_DH
_geom_hbond_distance_HA
_geom_hbond_distance_DA
_geom_hbond_angle_DHA
_geom_hbond_site_symmetry_A
O2 H2 N1 0.82 1.92 2.737(2) 173.2 .
C7 H7B O2 0.97 2.51 3.425(2) 157.9 1_545

loop_
_geom_torsion_atom_site_label_1
_geom_torsion_atom_site_label_2
_geom_torsion_atom_site_label_3
_geom_torsion_atom_site_label_4
_geom_torsion
_geom_torsion_site_symmetry_4
C2 C1 C6 C5 -0.6(3) .
C2 C1 B1 O1 -0.84(18) .
C2 C1 B1 O2 177.20(18) .
C2 C3 C4 F1 179.17(15) .
C2 C3 C4 C5 -0.4(3) .
C1 C2 C7 O1 -2.95(18) .
C1 C2 C3 C4 0.1(3) .
C1 C6 C5 C4 0.3(3) .
C6 C1 B1 O1 -178.59(17) .
C6 C1 B1 O2 -0.6(3) .
C6 C5 C4 F1 -179.39(17) .
C6 C5 C4 C3 0.2(3) .
C7 O1 B1 O2 -179.21(16) .
C7 O1 B1 C1 -1.03(19) .
C7 C2 C1 C6 -179.49(15) .
C7 C2 C1 B1 2.29(18) .
C7 C2 C3 C4 179.99(16) .
C3 C2 C1 C6 0.4(2) .
C3 C2 C1 B1 -177.81(15) .
C3 C2 C7 O1 177.16(16) .
C10 C9 C8 N1 0.6(3) .
C10 C11 C12 N1 0.7(3) .
C9 C10 C11 C12 0.2(3) .
C9 C10 C13 C13 -112.3(3) 3_575
B1 O1 C7 C2 2.37(19) .
B1 C1 C6 C5 176.89(18) .
C8 N1 C12 C11 -1.0(3) .
C11 C10 C9 C8 -0.8(3) .
C11 C10 C13 C13 67.8(4) 3_575
C12 N1 C8 C9 0.3(3) .
C13 C10 C9 C8 179.30(18) .
C13 C10 C11 C12 -179.90(19) .
